data_4128913
loop_
_publ_author_name
'Li, Qi'
'Zhu, Huangtianzhi'
'Huang, Feihe'

_publ_section_title
;
 Alkyl Chain Length-Selective Vapor-Induced Fluorochromism of
 Pillar[5]arene-Based Nonporous Adaptive Crystals.
;
_journal_issue 34
_journal_name_full 'Journal of the American Chemical Society'
_journal_page_first 13290
_journal_page_last 13294
_journal_paper_doi 10.1021/jacs.9b05054
_journal_volume 141
_journal_year 2019
_chemical_formula_moiety '2(C6 H12 O), C75 H62 O8'
_chemical_formula_sum 'C87 H86 O10'
_chemical_formula_weight 1291.55
_space_group_crystal_system monoclinic
_space_group_IT_number 14
_space_group_name_Hall '-P 2yn'
_space_group_name_H-M_alt 'P 1 21/n 1'
_atom_sites_solution_hydrogens geom
_atom_sites_solution_primary dual
_audit_creation_date 2018-11-15
_audit_creation_method
;
Olex2 1.2
(compiled 2018.05.29 svn.r3508 for OlexSys, GUI svn.r5506)
;
_cell_angle_alpha 90
_cell_angle_beta 108.8810(10)
_cell_angle_gamma 90
_cell_formula_units_Z 4
_cell_length_a 13.9839(3)
_cell_length_b 35.7918(7)
_cell_length_c 15.4191(3)
_cell_measurement_reflns_used 9991
_cell_measurement_temperature 170(2)
_cell_measurement_theta_max 54.79
_cell_measurement_theta_min 3.099
_cell_volume 7302.1(3)
_computing_cell_refinement 'SAINT v8.37A (Bruker, 2015)'
_computing_data_reduction 'SAINT v8.37A (Bruker, 2015)'
_computing_molecular_graphics 'Olex2 (Dolomanov et al., 2009)'
_computing_publication_material 'Olex2 (Dolomanov et al., 2009)'
_computing_structure_refinement 'ShelXL (Sheldrick, 2015)'
_computing_structure_solution 'ShelXT (Sheldrick, 2015)'
_diffrn_ambient_temperature 169.98
_diffrn_measured_fraction_theta_full 0.993
_diffrn_measured_fraction_theta_max 0.991
_diffrn_measurement_device_type 'Bruker D8 Venture'
_diffrn_measurement_method '\f and \w scans'
_diffrn_radiation_type GaK\a
_diffrn_radiation_wavelength 1.34139
_diffrn_reflns_av_R_equivalents 0.0446
_diffrn_reflns_av_unetI/netI 0.0668
_diffrn_reflns_Laue_measured_fraction_full 0.993
_diffrn_reflns_Laue_measured_fraction_max 0.991
_diffrn_reflns_limit_h_max 13
_diffrn_reflns_limit_h_min -17
_diffrn_reflns_limit_k_max 36
_diffrn_reflns_limit_k_min -43
_diffrn_reflns_limit_l_max 18
_diffrn_reflns_limit_l_min -18
_diffrn_reflns_number 46176
_diffrn_reflns_point_group_measured_fraction_full 0.993
_diffrn_reflns_point_group_measured_fraction_max 0.991
_diffrn_reflns_theta_full 53.594
_diffrn_reflns_theta_max 54.964
_diffrn_reflns_theta_min 3.400
_diffrn_standards_number 0
_exptl_absorpt_coefficient_mu 0.385
_exptl_absorpt_correction_T_max 0.7508
_exptl_absorpt_correction_T_min 0.6538
_exptl_absorpt_correction_type multi-scan
_exptl_absorpt_process_details
'SADABS-2016/2 (Bruker,2016/2) was used for absorption correction. wR2(int) was 0.0939 before and 0.0532 after correction. The Ratio of minimum to maximum transmission is 0.8708. The \l/2 correction factor is Not present.'
_exptl_crystal_colour yellow
_exptl_crystal_density_diffrn 1.175
_exptl_crystal_description block
_exptl_crystal_F_000 2752
_exptl_crystal_size_max 0.1
_exptl_crystal_size_mid 0.06
_exptl_crystal_size_min 0.05
_refine_diff_density_max 1.581
_refine_diff_density_min -0.987
_refine_diff_density_rms 0.070
_refine_ls_extinction_method none
_refine_ls_goodness_of_fit_ref 1.051
_refine_ls_hydrogen_treatment constr
_refine_ls_matrix_type fullcycle
_refine_ls_number_parameters 886
_refine_ls_number_reflns 13771
_refine_ls_number_restraints 36
_refine_ls_restrained_S_all 1.087
_refine_ls_R_factor_all 0.1533
_refine_ls_R_factor_gt 0.0984
_refine_ls_shift/su_max 0.015
_refine_ls_shift/su_mean 0.000
_refine_ls_structure_factor_coef Fsqd
_refine_ls_weighting_details 'w=1/[\s^2^(Fo^2^)+(0.1605P)^2^+7.7607P] where P=(Fo^2^+2Fc^2^)/3'
_refine_ls_weighting_scheme calc
_refine_ls_wR_factor_gt 0.2711
_refine_ls_wR_factor_ref 0.3177
_reflns_Friedel_coverage 0.000
_reflns_number_gt 7951
_reflns_number_total 13771
_reflns_threshold_expression 'I > 2\s(I)'
_cod_data_source_file MeP5en-C6.cif
_cod_data_source_block wmj18196_0m
_cod_database_code 4128913
_shelx_shelxl_version_number 2016/6
_shelx_space_group_comment
;
The symmetry employed for this shelxl refinement is uniquely defined
by the following loop, which should always be used as a source of
symmetry information in preference to the above space-group names.
They are only intended as comments.
;
_shelx_estimated_absorpt_t_max 0.981
_shelx_estimated_absorpt_t_min 0.963
_olex2_refinement_description
;
1. Fixed Uiso
 At 1.2 times of:
  All C(H) groups, All C(H,H) groups
 At 1.5 times of:
  All C(H,H,H) groups
2. Uiso/Uaniso restraints and constraints
C84 \\sim C86 \\sim C85 \\sim C83 \\sim C82 \\sim C87 \\sim O10: within 2A with
sigma of 0.01 and sigma for terminal atoms of 0.02
3.a Secondary CH2 refined with riding coordinates:
 C2(H2A,H2B), C3(H3A,H3B), C4(H4A,H4B), C14(H14A,H14B), C23(H23A,H23B),
 C28(H28A,H28B), C37(H37A,H37B), C46(H46A,H46B), C83(H83A,H83B), C84(H84A,H84B),
  C85(H85A,H85B)
3.b Aromatic/amide H refined with riding coordinates:
 C9(H9), C13(H13), C18(H18), C22(H22), C26(H26), C32(H32), C36(H36), C41(H41),
 C45(H45), C48(H48), C54(H54), C57(H57), C58(H58), C59(H59), C60(H60), C61(H61),
  C62(H62), C63(H63), C64(H64), C70(H70), C73(H73), C74(H74), C75(H75),
 C76(H76), C77(H77), C78(H78), C79(H79), C80(H80)
3.c Idealised Me refined as rotating group:
 C5(H5A,H5B,H5C), C6(H6A,H6B,H6C), C11(H11A,H11B,H11C), C17(H17A,H17B,H17C),
 C21(H21A,H21B,H21C), C31(H31A,H31B,H31C), C35(H35A,H35B,H35C), C40(H40A,H40B,
 H40C), C44(H44A,H44B,H44C), C81(H81A,H81B,H81C), C86(H86A,H86B,H86C), C87(H87A,
 H87B,H87C)
;
_olex2_submission_special_instructions 'No special instructions were received'

loop_
_space_group_symop_operation_xyz
'x, y, z'
'-x+1/2, y+1/2, -z+1/2'
'-x, -y, -z'
'x-1/2, -y-1/2, z-1/2'

loop_
_atom_site_label
_atom_site_type_symbol
_atom_site_fract_x
_atom_site_fract_y
_atom_site_fract_z
_atom_site_U_iso_or_equiv
_atom_site_adp_type
_atom_site_occupancy
_atom_site_site_symmetry_order
_atom_site_calc_flag
_atom_site_refinement_flags_posn
_atom_site_refinement_flags_adp
O1 O 0.408580 0.170360 0.095550 0.167(3) Uani 1 1 d . .
C1 C 0.329390 0.166900 0.115440 0.106(2) Uani 1 1 d . .
C2 C 0.339680 0.152390 0.200280 0.120(3) Uani 1 1 d . .
H2A H 0.348627 0.173791 0.242851 0.143 Uiso 1 1 calc R .
H2B H 0.403848 0.138169 0.219904 0.143 Uiso 1 1 calc R .
C3 C 0.261730 0.128050 0.215770 0.0870(18) Uani 1 1 d . .
H3A H 0.247925 0.107517 0.170361 0.104 Uiso 1 1 calc R .
H3B H 0.198750 0.142785 0.202916 0.104 Uiso 1 1 calc R .
C4 C 0.285020 0.110790 0.310360 0.111(2) Uani 1 1 d . .
H4A H 0.348497 0.096316 0.323843 0.133 Uiso 1 1 calc R .
H4B H 0.297419 0.131255 0.355863 0.133 Uiso 1 1 calc R .
C5 C 0.205970 0.085870 0.323710 0.132(3) Uani 1 1 d . .
H5A H 0.203192 0.062688 0.289156 0.198 Uiso 1 1 calc GR .
H5B H 0.140244 0.098441 0.301775 0.198 Uiso 1 1 calc GR .
H5C H 0.222329 0.080042 0.389005 0.198 Uiso 1 1 calc GR .
C6 C 0.234040 0.176800 0.050990 0.097(2) Uani 1 1 d . .
H6A H 0.244742 0.191451 0.001228 0.145 Uiso 1 1 calc GR .
H6B H 0.195658 0.191690 0.081680 0.145 Uiso 1 1 calc GR .
H6C H 0.196191 0.154063 0.025769 0.145 Uiso 1 1 calc GR .
O2 O 0.232890 0.180970 0.499670 0.0628(9) Uani 1 1 d . .
O3 O 0.111500 0.252380 0.164530 0.0560(8) Uani 1 1 d . .
O4 O -0.067460 0.134070 0.263990 0.0550(8) Uani 1 1 d . .
O5 O -0.005430 0.136990 -0.072530 0.0517(7) Uani 1 1 d . .
O6 O 0.420310 0.001160 0.289440 0.0569(8) Uani 1 1 d . .
O7 O 0.648810 0.123600 0.260840 0.0597(8) Uani 1 1 d . .
O8 O 0.530480 0.102800 0.557190 0.0676(9) Uani 1 1 d . .
O9 O 0.488310 0.232170 0.351100 0.0570(8) Uani 1 1 d . .
C7 C 0.199550 0.198040 0.415210 0.0471(10) Uani 1 1 d . .
C8 C 0.269600 0.221780 0.396830 0.0418(9) Uani 1 1 d . .
C9 C 0.239210 0.240060 0.312420 0.0432(9) Uani 1 1 d . .
H9 H 0.285196 0.256626 0.298346 0.052 Uiso 1 1 calc R .
C10 C 0.144440 0.234950 0.248350 0.0437(9) Uani 1 1 d . .
C11 C 0.180370 0.276320 0.141720 0.0611(12) Uani 1 1 d . .
H11A H 0.147678 0.287199 0.080990 0.092 Uiso 1 1 calc GR .
H11B H 0.239841 0.261983 0.141073 0.092 Uiso 1 1 calc GR .
H11C H 0.201260 0.296348 0.187309 0.092 Uiso 1 1 calc GR .
C12 C 0.074360 0.211220 0.268510 0.0420(9) Uani 1 1 d . .
C13 C 0.103810 0.193010 0.352380 0.0444(10) Uani 1 1 d . .
H13 H 0.057544 0.176781 0.367096 0.053 Uiso 1 1 calc R .
C14 C -0.029450 0.204110 0.200200 0.0477(10) Uani 1 1 d . .
H14A H -0.079390 0.202817 0.233260 0.057 Uiso 1 1 calc R .
H14B H -0.048294 0.225328 0.156785 0.057 Uiso 1 1 calc R .
C15 C -0.034100 0.168300 0.146850 0.0405(9) Uani 1 1 d . .
C16 C -0.048400 0.133660 0.181290 0.0422(9) Uani 1 1 d . .
C17 C -0.089110 0.099280 0.299110 0.0715(15) Uani 1 1 d . .
H17A H -0.147111 0.087450 0.253658 0.107 Uiso 1 1 calc GR .
H17B H -0.104941 0.103701 0.355698 0.107 Uiso 1 1 calc GR .
H17C H -0.030127 0.082827 0.312062 0.107 Uiso 1 1 calc GR .
C18 C -0.043290 0.101350 0.133340 0.0420(9) Uani 1 1 d . .
H18 H -0.051829 0.077861 0.158571 0.050 Uiso 1 1 calc R .
C19 C -0.026240 0.102270 0.050380 0.0383(9) Uani 1 1 d . .
C20 C -0.017620 0.137130 0.013390 0.0413(9) Uani 1 1 d . .
C21 C -0.024620 0.170940 -0.122980 0.0689(14) Uani 1 1 d . .
H21A H -0.022030 0.166460 -0.184881 0.103 Uiso 1 1 calc GR .
H21B H 0.026658 0.189470 -0.092020 0.103 Uiso 1 1 calc GR .
H21C H -0.091725 0.180308 -0.126837 0.103 Uiso 1 1 calc GR .
C22 C -0.019930 0.169480 0.062060 0.0435(9) Uani 1 1 d . .
H22 H -0.011615 0.192970 0.036716 0.052 Uiso 1 1 calc R .
C23 C -0.014620 0.066830 0.002150 0.0404(9) Uani 1 1 d . .
H23A H -0.041254 0.070908 -0.064916 0.048 Uiso 1 1 calc R .
H23B H -0.055331 0.046847 0.017595 0.048 Uiso 1 1 calc R .
C24 C 0.094520 0.054140 0.028250 0.0355(8) Uani 1 1 d . .
C25 C 0.132660 0.026630 0.095140 0.0385(9) Uani 1 1 d . .
C26 C 0.234340 0.016230 0.118670 0.0399(9) Uani 1 1 d . .
H26 H 0.258752 -0.003025 0.162704 0.048 Uiso 1 1 calc R .
C27 C 0.300540 0.032690 0.080780 0.0365(8) Uani 1 1 d . .
C28 C 0.411590 0.021900 0.112930 0.0436(9) Uani 1 1 d . .
H28A H 0.417582 -0.005147 0.127105 0.052 Uiso 1 1 calc R .
H28B H 0.439621 0.026389 0.062546 0.052 Uiso 1 1 calc R .
C29 C 0.473530 0.043430 0.196770 0.0415(9) Uani 1 1 d . .
C30 C 0.474550 0.032890 0.284000 0.0443(9) Uani 1 1 d . .
C31 C 0.401240 -0.006150 0.371830 0.0751(15) Uani 1 1 d . .
H31A H 0.353848 -0.027081 0.362920 0.113 Uiso 1 1 calc GR .
H31B H 0.371859 0.016086 0.390405 0.113 Uiso 1 1 calc GR .
H31C H 0.464707 -0.012555 0.419651 0.113 Uiso 1 1 calc GR .
C32 C 0.529570 0.053390 0.360240 0.0472(10) Uani 1 1 d . .
H32 H 0.528223 0.046222 0.419156 0.057 Uiso 1 1 calc R .
C33 C 0.586400 0.084090 0.352130 0.0459(10) Uani 1 1 d . .
C34 C 0.588510 0.093700 0.265180 0.0458(10) Uani 1 1 d . .
C35 C 0.652430 0.134350 0.173810 0.0757(16) Uani 1 1 d . .
H35A H 0.584849 0.141970 0.134910 0.114 Uiso 1 1 calc GR .
H35B H 0.675552 0.113223 0.145372 0.114 Uiso 1 1 calc GR .
H35C H 0.699400 0.155315 0.180770 0.114 Uiso 1 1 calc GR .
C36 C 0.530960 0.073900 0.188670 0.0450(10) Uani 1 1 d . .
H36 H 0.531005 0.081416 0.129593 0.054 Uiso 1 1 calc R .
C37 C 0.642940 0.107230 0.436090 0.0555(11) Uani 1 1 d . .
H37A H 0.662281 0.091075 0.491170 0.067 Uiso 1 1 calc R .
H37B H 0.705569 0.117386 0.428425 0.067 Uiso 1 1 calc R .
C38 C 0.577840 0.139050 0.449270 0.0458(10) Uani 1 1 d . .
C39 C 0.520430 0.135710 0.507890 0.0504(10) Uani 1 1 d . .
C40 C 0.454160 0.094770 0.597850 0.0728(15) Uani 1 1 d . .
H40A H 0.387717 0.094700 0.550266 0.109 Uiso 1 1 calc GR .
H40B H 0.455444 0.113903 0.643680 0.109 Uiso 1 1 calc GR .
H40C H 0.467052 0.070208 0.627450 0.109 Uiso 1 1 calc GR .
C41 C 0.457080 0.164940 0.515620 0.0484(10) Uani 1 1 d . .
H41 H 0.420946 0.162928 0.558051 0.058 Uiso 1 1 calc R .
C42 C 0.446390 0.197020 0.461680 0.0426(9) Uani 1 1 d . .
C43 C 0.502990 0.199990 0.402500 0.0462(10) Uani 1 1 d . .
C44 C 0.534280 0.234250 0.281460 0.0642(13) Uani 1 1 d . .
H44A H 0.494060 0.250540 0.231992 0.096 Uiso 1 1 calc GR .
H44B H 0.537807 0.209189 0.257071 0.096 Uiso 1 1 calc GR .
H44C H 0.602682 0.244456 0.307281 0.096 Uiso 1 1 calc GR .
C45 C 0.568560 0.171550 0.398260 0.0493(10) Uani 1 1 d . .
H45 H 0.608431 0.174410 0.359154 0.059 Uiso 1 1 calc R .
C46 C 0.372970 0.227280 0.466120 0.0446(10) Uani 1 1 d . .
H46A H 0.366991 0.227689 0.528359 0.054 Uiso 1 1 calc R .
H46B H 0.399928 0.251791 0.455324 0.054 Uiso 1 1 calc R .
C47 C 0.262580 0.060350 0.014010 0.0368(8) Uani 1 1 d . .
C48 C 0.159730 0.070210 -0.011420 0.0381(9) Uani 1 1 d . .
H48 H 0.134391 0.088604 -0.057589 0.046 Uiso 1 1 calc R .
C49 C 0.323970 0.079230 -0.030370 0.0393(9) Uani 1 1 d . .
C50 C 0.370650 0.096650 -0.070030 0.0430(9) Uani 1 1 d . .
C51 C 0.420250 0.119140 -0.118740 0.0473(10) Uani 1 1 d . .
C52 C 0.366400 0.148750 -0.173610 0.0572(12) Uani 1 1 d . .
C53 C 0.416100 0.172210 -0.220310 0.0814(19) Uani 1 1 d . .
C54 C 0.515440 0.165000 -0.213320 0.097(2) Uani 1 1 d . .
H54 H 0.548069 0.180749 -0.244679 0.116 Uiso 1 1 calc R .
C55 C 0.568910 0.135400 -0.161780 0.0820(19) Uani 1 1 d . .
C56 C 0.522250 0.111750 -0.112090 0.0560(12) Uani 1 1 d . .
C57 C 0.578170 0.082370 -0.059200 0.0635(13) Uani 1 1 d . .
H57 H 0.547614 0.066536 -0.026245 0.076 Uiso 1 1 calc R .
C58 C 0.676440 0.076310 -0.054650 0.088(2) Uani 1 1 d . .
H58 H 0.713474 0.056279 -0.018801 0.106 Uiso 1 1 calc R .
C59 C 0.722820 0.099700 -0.102990 0.126(4) Uani 1 1 d . .
H59 H 0.791219 0.095508 -0.098926 0.151 Uiso 1 1 calc R .
C60 C 0.671290 0.127660 -0.154360 0.124(3) Uani 1 1 d . .
H60 H 0.703741 0.142866 -0.186964 0.148 Uiso 1 1 calc R .
C61 C 0.356100 0.203160 -0.274150 0.112(3) Uani 1 1 d . .
H61 H 0.386089 0.219092 -0.307373 0.134 Uiso 1 1 calc R .
C62 C 0.261960 0.209420 -0.277620 0.125(3) Uani 1 1 d . .
H62 H 0.226645 0.230385 -0.310555 0.150 Uiso 1 1 calc R .
C63 C 0.214420 0.185880 -0.234000 0.092(2) Uani 1 1 d . .
H63 H 0.145489 0.190163 -0.240148 0.111 Uiso 1 1 calc R .
C64 C 0.263610 0.156660 -0.182350 0.0649(13) Uani 1 1 d . .
H64 H 0.229231 0.141324 -0.151716 0.078 Uiso 1 1 calc R .
C65 C 0.071920 0.008070 0.140710 0.0409(9) Uani 1 1 d . .
C66 C 0.028120 -0.010350 0.182070 0.0419(9) Uani 1 1 d . .
C67 C -0.017280 -0.035060 0.229250 0.0403(9) Uani 1 1 d . .
C68 C -0.117750 -0.029410 0.228470 0.0406(9) Uani 1 1 d . .
C69 C -0.160810 -0.055220 0.275720 0.0463(10) Uani 1 1 d . .
C70 C -0.104070 -0.085800 0.321230 0.0533(11) Uani 1 1 d . .
H70 H -0.133625 -0.102784 0.352537 0.064 Uiso 1 1 calc R .
C71 C -0.005850 -0.092010 0.321910 0.0485(10) Uani 1 1 d . .
C72 C 0.039510 -0.066320 0.275610 0.0416(9) Uani 1 1 d . .
C73 C 0.140800 -0.073290 0.278250 0.0480(10) Uani 1 1 d . .
H73 H 0.172241 -0.056665 0.247742 0.058 Uiso 1 1 calc R .
C74 C 0.192930 -0.103140 0.323400 0.0566(11) Uani 1 1 d . .
H74 H 0.260695 -0.106928 0.324925 0.068 Uiso 1 1 calc R .
C75 C 0.147970 -0.128840 0.368450 0.0612(12) Uani 1 1 d . .
H75 H 0.185271 -0.149731 0.399887 0.073 Uiso 1 1 calc R .
C76 C 0.051500 -0.123410 0.366370 0.0579(12) Uani 1 1 d . .
H76 H 0.021248 -0.141079 0.395439 0.069 Uiso 1 1 calc R .
C77 C -0.261060 -0.048750 0.276170 0.0551(11) Uani 1 1 d . .
H77 H -0.290518 -0.065575 0.307919 0.066 Uiso 1 1 calc R .
C78 C -0.314850 -0.019200 0.232380 0.0649(13) Uani 1 1 d . .
H78 H -0.381530 -0.015334 0.233822 0.078 Uiso 1 1 calc R .
C79 C -0.272970 0.006080 0.184350 0.0617(12) Uani 1 1 d . .
H79 H -0.311723 0.026801 0.153568 0.074 Uiso 1 1 calc R .
C80 C -0.177670 0.001010 0.181800 0.0495(10) Uani 1 1 d . .
H80 H -0.150793 0.018019 0.148394 0.059 Uiso 1 1 calc R .
C81 C 0.167370 0.155600 0.522730 0.0858(19) Uani 1 1 d . .
H81A H 0.146772 0.136032 0.475894 0.129 Uiso 1 1 calc GR .
H81B H 0.107421 0.168962 0.525898 0.129 Uiso 1 1 calc GR .
H81C H 0.202528 0.144231 0.582372 0.129 Uiso 1 1 calc GR .
O10 O 0.468650 0.287690 0.068660 0.192(3) Uani 1 1 d . U
C82 C 0.417230 0.270160 0.004290 0.122(2) Uani 1 1 d . U
C83 C 0.462600 0.240250 -0.028070 0.0934(17) Uani 1 1 d . U
H83A H 0.476340 0.247241 -0.085030 0.112 Uiso 1 1 calc R .
H83B H 0.418939 0.217791 -0.039949 0.112 Uiso 1 1 calc R .
C84 C 0.577950 0.232240 0.063990 0.160(3) Uani 1 1 d . U
H84A H 0.611203 0.255394 0.094229 0.192 Uiso 1 1 calc R .
H84B H 0.571505 0.213824 0.109685 0.192 Uiso 1 1 calc R .
C85 C 0.622020 0.216900 -0.002310 0.154(3) Uani 1 1 d . U
H85A H 0.577544 0.196950 -0.038192 0.185 Uiso 1 1 calc R .
H85B H 0.626442 0.236817 -0.045403 0.185 Uiso 1 1 calc R .
C86 C 0.711240 0.203350 0.037870 0.138(3) Uani 1 1 d . U
H86A H 0.741286 0.215711 0.097200 0.207 Uiso 1 1 calc GR .
H86B H 0.753920 0.207624 -0.000592 0.207 Uiso 1 1 calc GR .
H86C H 0.706064 0.176456 0.047423 0.207 Uiso 1 1 calc GR .
C87 C 0.329010 0.293260 -0.074330 0.210(5) Uani 1 1 d . U
H87A H 0.329441 0.319462 -0.055758 0.315 Uiso 1 1 calc GR .
H87B H 0.262836 0.282225 -0.081148 0.315 Uiso 1 1 calc GR .
H87C H 0.342207 0.291853 -0.132912 0.315 Uiso 1 1 calc GR .

loop_
_atom_site_aniso_label
_atom_site_aniso_U_11
_atom_site_aniso_U_22
_atom_site_aniso_U_33
_atom_site_aniso_U_23
_atom_site_aniso_U_13
_atom_site_aniso_U_12
O1 0.108(4) 0.179(6) 0.221(7) -0.024(5) 0.061(4) -0.019(4)
C1 0.085(5) 0.124(6) 0.114(6) -0.043(5) 0.039(4) -0.031(4)
C2 0.086(5) 0.119(6) 0.151(7) -0.037(6) 0.035(5) -0.008(4)
C3 0.069(4) 0.110(5) 0.077(4) -0.034(4) 0.017(3) -0.010(3)
C4 0.110(5) 0.092(5) 0.100(5) -0.032(4) -0.007(4) 0.030(4)
C5 0.160(8) 0.126(7) 0.106(6) 0.023(5) 0.036(6) 0.000(6)
C6 0.083(4) 0.103(5) 0.109(5) -0.022(4) 0.038(4) -0.020(4)
O2 0.073(2) 0.074(2) 0.0410(17) 0.0103(15) 0.0179(15) -0.0259(17)
O3 0.0596(18) 0.0523(18) 0.0530(19) 0.0118(14) 0.0142(15) -0.0018(15)
O4 0.072(2) 0.0449(17) 0.0600(19) -0.0111(14) 0.0383(16) -0.0116(15)
O5 0.074(2) 0.0368(16) 0.0446(17) 0.0033(12) 0.0198(15) 0.0068(14)
O6 0.073(2) 0.0495(18) 0.0472(17) 0.0060(14) 0.0184(15) -0.0091(15)
O7 0.066(2) 0.064(2) 0.0564(19) -0.0052(15) 0.0300(16) -0.0187(16)
O8 0.081(2) 0.060(2) 0.069(2) 0.0210(17) 0.0340(18) 0.0049(17)
O9 0.078(2) 0.0467(18) 0.0545(18) 0.0052(14) 0.0325(16) -0.0093(15)
C7 0.063(3) 0.044(2) 0.038(2) -0.0016(18) 0.020(2) -0.012(2)
C8 0.053(2) 0.038(2) 0.038(2) -0.0058(17) 0.0192(18) -0.0065(18)
C9 0.055(2) 0.034(2) 0.045(2) -0.0053(18) 0.0209(19) -0.0069(18)
C10 0.054(2) 0.034(2) 0.046(2) -0.0004(18) 0.019(2) 0.0025(18)
C11 0.068(3) 0.061(3) 0.058(3) 0.017(2) 0.026(2) 0.002(2)
C12 0.045(2) 0.035(2) 0.047(2) -0.0090(18) 0.0168(18) 0.0003(17)
C13 0.051(2) 0.040(2) 0.048(2) -0.0060(19) 0.026(2) -0.0083(19)
C14 0.047(2) 0.039(2) 0.061(3) -0.010(2) 0.023(2) 0.0027(18)
C15 0.036(2) 0.036(2) 0.050(2) -0.0054(18) 0.0138(17) 0.0036(16)
C16 0.042(2) 0.039(2) 0.049(2) -0.0063(18) 0.0196(18) -0.0017(17)
C17 0.108(4) 0.052(3) 0.077(4) -0.005(3) 0.062(3) -0.014(3)
C18 0.045(2) 0.032(2) 0.052(2) -0.0041(18) 0.0198(19) -0.0042(17)
C19 0.038(2) 0.030(2) 0.047(2) -0.0049(17) 0.0147(17) -0.0008(16)
C20 0.045(2) 0.037(2) 0.041(2) -0.0012(17) 0.0128(17) 0.0010(17)
C21 0.107(4) 0.047(3) 0.053(3) 0.016(2) 0.027(3) 0.013(3)
C22 0.046(2) 0.032(2) 0.049(2) 0.0011(18) 0.0114(18) 0.0046(17)
C23 0.043(2) 0.032(2) 0.047(2) -0.0031(17) 0.0159(18) -0.0024(17)
C24 0.042(2) 0.0265(19) 0.038(2) -0.0053(16) 0.0137(16) -0.0024(15)
C25 0.048(2) 0.031(2) 0.042(2) -0.0039(16) 0.0215(18) -0.0045(17)
C26 0.050(2) 0.031(2) 0.043(2) 0.0016(17) 0.0207(18) -0.0025(17)
C27 0.045(2) 0.031(2) 0.037(2) -0.0027(16) 0.0169(17) 0.0017(16)
C28 0.045(2) 0.040(2) 0.048(2) -0.0005(18) 0.0178(18) 0.0053(18)
C29 0.041(2) 0.041(2) 0.043(2) 0.0022(18) 0.0136(17) 0.0088(17)
C30 0.045(2) 0.041(2) 0.047(2) 0.0060(19) 0.0151(18) 0.0054(18)
C31 0.106(4) 0.062(3) 0.064(3) 0.012(3) 0.035(3) -0.017(3)
C32 0.052(2) 0.048(2) 0.042(2) 0.0032(19) 0.0161(19) 0.003(2)
C33 0.045(2) 0.049(3) 0.044(2) -0.0022(19) 0.0145(18) 0.0018(19)
C34 0.044(2) 0.047(2) 0.050(2) -0.002(2) 0.0209(19) -0.0030(19)
C35 0.088(4) 0.082(4) 0.067(3) -0.001(3) 0.038(3) -0.033(3)
C36 0.047(2) 0.047(2) 0.047(2) -0.0016(19) 0.0233(19) -0.0004(19)
C37 0.052(3) 0.061(3) 0.049(3) -0.005(2) 0.011(2) -0.004(2)
C38 0.050(2) 0.048(2) 0.035(2) -0.0072(18) 0.0085(18) -0.0092(19)
C39 0.057(3) 0.048(3) 0.044(2) 0.0018(19) 0.014(2) -0.010(2)
C40 0.103(4) 0.055(3) 0.076(4) 0.013(3) 0.051(3) -0.006(3)
C41 0.056(3) 0.049(3) 0.040(2) -0.0014(19) 0.0172(19) -0.011(2)
C42 0.049(2) 0.041(2) 0.034(2) -0.0036(17) 0.0070(17) -0.0125(18)
C43 0.054(2) 0.045(2) 0.039(2) -0.0015(18) 0.0140(19) -0.018(2)
C44 0.081(3) 0.063(3) 0.058(3) 0.010(2) 0.036(3) -0.008(3)
C45 0.052(2) 0.053(3) 0.045(2) -0.007(2) 0.019(2) -0.014(2)
C46 0.054(2) 0.041(2) 0.038(2) -0.0072(18) 0.0147(19) -0.0127(19)
C47 0.043(2) 0.032(2) 0.038(2) -0.0013(16) 0.0170(17) -0.0029(16)
C48 0.048(2) 0.031(2) 0.037(2) -0.0014(16) 0.0167(17) -0.0002(17)
C49 0.041(2) 0.034(2) 0.046(2) -0.0018(17) 0.0195(18) -0.0024(17)
C50 0.050(2) 0.039(2) 0.045(2) -0.0016(18) 0.0230(19) -0.0016(18)
C51 0.068(3) 0.041(2) 0.043(2) -0.0097(19) 0.033(2) -0.015(2)
C52 0.097(4) 0.039(2) 0.043(2) -0.006(2) 0.033(2) -0.019(2)
C53 0.151(5) 0.058(3) 0.050(3) -0.015(2) 0.053(3) -0.054(4)
C54 0.147(6) 0.101(5) 0.063(4) -0.022(3) 0.062(4) -0.076(5)
C55 0.085(4) 0.110(5) 0.069(4) -0.037(3) 0.050(3) -0.058(4)
C56 0.057(3) 0.067(3) 0.052(3) -0.022(2) 0.028(2) -0.024(2)
C57 0.052(3) 0.079(4) 0.065(3) -0.029(3) 0.026(2) -0.008(2)
C58 0.057(3) 0.136(5) 0.073(4) -0.051(4) 0.022(3) -0.005(3)
C59 0.055(4) 0.239(10) 0.098(5) -0.081(6) 0.044(4) -0.051(5)
C60 0.091(5) 0.204(9) 0.097(5) -0.057(5) 0.059(4) -0.083(6)
C61 0.244(10) 0.052(4) 0.041(3) -0.002(3) 0.046(5) -0.051(5)
C62 0.258(11) 0.050(4) 0.062(4) 0.008(3) 0.046(6) 0.013(5)
C63 0.162(6) 0.055(3) 0.055(3) 0.008(3) 0.028(4) 0.034(4)
C64 0.102(4) 0.046(3) 0.052(3) 0.002(2) 0.032(3) 0.012(3)
C65 0.048(2) 0.036(2) 0.042(2) -0.0045(17) 0.0176(18) -0.0035(17)
C66 0.047(2) 0.037(2) 0.043(2) -0.0037(17) 0.0165(18) -0.0039(18)
C67 0.046(2) 0.037(2) 0.040(2) -0.0058(17) 0.0172(18) -0.0092(17)
C68 0.047(2) 0.038(2) 0.041(2) -0.0057(17) 0.0199(18) -0.0068(18)
C69 0.049(2) 0.044(2) 0.051(3) -0.0030(19) 0.023(2) -0.0091(19)
C70 0.058(3) 0.049(3) 0.060(3) 0.007(2) 0.029(2) -0.011(2)
C71 0.057(3) 0.044(2) 0.049(2) 0.001(2) 0.023(2) -0.006(2)
C72 0.049(2) 0.038(2) 0.040(2) -0.0045(17) 0.0178(18) -0.0088(18)
C73 0.049(2) 0.049(3) 0.049(3) -0.002(2) 0.021(2) -0.007(2)
C74 0.057(3) 0.061(3) 0.051(3) -0.001(2) 0.017(2) 0.006(2)
C75 0.064(3) 0.053(3) 0.063(3) 0.006(2) 0.016(2) 0.005(2)
C76 0.068(3) 0.051(3) 0.055(3) 0.013(2) 0.020(2) -0.002(2)
C77 0.056(3) 0.053(3) 0.066(3) -0.001(2) 0.034(2) -0.006(2)
C78 0.055(3) 0.070(3) 0.081(4) -0.009(3) 0.037(3) -0.002(2)
C79 0.062(3) 0.052(3) 0.080(3) 0.001(2) 0.034(3) 0.010(2)
C80 0.056(3) 0.037(2) 0.060(3) 0.000(2) 0.026(2) 0.0003(19)
C81 0.098(4) 0.105(4) 0.055(3) 0.016(3) 0.025(3) -0.050(4)
O10 0.276(8) 0.124(5) 0.153(6) -0.022(4) 0.035(5) 0.009(5)
C82 0.113(5) 0.136(5) 0.102(5) -0.083(4) 0.013(4) 0.009(4)
C83 0.125(4) 0.092(4) 0.087(4) -0.015(3) 0.067(3) -0.008(3)
C84 0.103(4) 0.134(5) 0.279(7) 0.054(5) 0.112(5) 0.032(4)
C85 0.099(5) 0.179(7) 0.184(7) 0.033(6) 0.044(5) -0.017(5)
C86 0.201(9) 0.105(6) 0.145(7) 0.009(5) 0.104(7) -0.024(6)
C87 0.104(6) 0.274(10) 0.203(9) -0.139(8) -0.018(6) 0.111(6)

loop_
_atom_type_symbol
_atom_type_description
_atom_type_scat_dispersion_real
_atom_type_scat_dispersion_imag
_atom_type_scat_source
C C 0.0148 0.0070 'International Tables Vol C Tables 4.2.6.8 and 6.1.1.4'
H H 0.0000 0.0000 'International Tables Vol C Tables 4.2.6.8 and 6.1.1.4'
O O 0.0412 0.0250 'International Tables Vol C Tables 4.2.6.8 and 6.1.1.4'

loop_
_geom_angle_atom_site_label_1
_geom_angle_atom_site_label_2
_geom_angle_atom_site_label_3
_geom_angle
O1 C1 C2 116.4
O1 C1 C6 120.6
C2 C1 C6 123.0
C1 C2 H2A 106.9
C1 C2 H2B 106.9
C1 C2 C3 121.6
H2A C2 H2B 106.7
C3 C2 H2A 106.9
C3 C2 H2B 106.9
C2 C3 H3A 108.0
C2 C3 H3B 108.0
C2 C3 C4 117.1
H3A C3 H3B 107.3
C4 C3 H3A 108.0
C4 C3 H3B 108.0
C3 C4 H4A 108.3
C3 C4 H4B 108.3
H4A C4 H4B 107.4
C5 C4 C3 116.1
C5 C4 H4A 108.3
C5 C4 H4B 108.3
C4 C5 H5A 109.5
C4 C5 H5B 109.5
C4 C5 H5C 109.5
H5A C5 H5B 109.5
H5A C5 H5C 109.5
H5B C5 H5C 109.5
C1 C6 H6A 109.5
C1 C6 H6B 109.5
C1 C6 H6C 109.5
H6A C6 H6B 109.5
H6A C6 H6C 109.5
H6B C6 H6C 109.5
C7 O2 C81 118.3
C10 O3 C11 117.4
C16 O4 C17 117.9
C20 O5 C21 117.3
C30 O6 C31 118.4
C34 O7 C35 117.9
C39 O8 C40 117.0
C43 O9 C44 117.4
O2 C7 C8 114.7
O2 C7 C13 123.9
C13 C7 C8 121.4
C7 C8 C9 117.0
C7 C8 C46 120.8
C9 C8 C46 122.2
C8 C9 H9 118.8
C10 C9 C8 122.4
C10 C9 H9 118.8
O3 C10 C9 124.3
O3 C10 C12 115.9
C9 C10 C12 119.8
O3 C11 H11A 109.5
O3 C11 H11B 109.5
O3 C11 H11C 109.5
H11A C11 H11B 109.5
H11A C11 H11C 109.5
H11B C11 H11C 109.5
C10 C12 C14 121.9
C13 C12 C10 118.2
C13 C12 C14 119.9
C7 C13 H13 119.4
C12 C13 C7 121.2
C12 C13 H13 119.4
C12 C14 H14A 109.1
C12 C14 H14B 109.1
H14A C14 H14B 107.8
C15 C14 C12 112.6
C15 C14 H14A 109.1
C15 C14 H14B 109.1
C16 C15 C14 122.3
C22 C15 C14 119.6
C22 C15 C16 118.1
O4 C16 C15 115.9
O4 C16 C18 123.9
C18 C16 C15 120.1
O4 C17 H17A 109.5
O4 C17 H17B 109.5
O4 C17 H17C 109.5
H17A C17 H17B 109.5
H17A C17 H17C 109.5
H17B C17 H17C 109.5
C16 C18 H18 119.0
C19 C18 C16 122.0
C19 C18 H18 119.0
C18 C19 C20 117.8
C18 C19 C23 121.2
C20 C19 C23 121.0
O5 C20 C19 116.1
C22 C20 O5 123.4
C22 C20 C19 120.4
O5 C21 H21A 109.5
O5 C21 H21B 109.5
O5 C21 H21C 109.5
H21A C21 H21B 109.5
H21A C21 H21C 109.5
H21B C21 H21C 109.5
C15 C22 C20 121.4
C15 C22 H22 119.3
C20 C22 H22 119.3
C19 C23 H23A 109.1
C19 C23 H23B 109.1
C19 C23 C24 112.4
H23A C23 H23B 107.9
C24 C23 H23A 109.1
C24 C23 H23B 109.1
C25 C24 C23 121.1
C48 C24 C23 120.7
C48 C24 C25 118.1
C24 C25 C65 122.9
C26 C25 C24 119.4
C26 C25 C65 117.7
C25 C26 H26 118.6
C27 C26 C25 122.9
C27 C26 H26 118.6
C26 C27 C28 120.6
C26 C27 C47 117.8
C47 C27 C28 121.5
C27 C28 H28A 109.0
C27 C28 H28B 109.0
H28A C28 H28B 107.8
C29 C28 C27 113.0
C29 C28 H28A 109.0
C29 C28 H28B 109.0
C30 C29 C28 120.7
C36 C29 C28 120.8
C36 C29 C30 118.4
O6 C30 C29 116.5
O6 C30 C32 123.2
C32 C30 C29 120.3
O6 C31 H31A 109.5
O6 C31 H31B 109.5
O6 C31 H31C 109.5
H31A C31 H31B 109.5
H31A C31 H31C 109.5
H31B C31 H31C 109.5
C30 C32 H32 119.3
C33 C32 C30 121.3
C33 C32 H32 119.3
C32 C33 C34 118.3
C32 C33 C37 120.6
C34 C33 C37 121.1
O7 C34 C33 116.3
O7 C34 C36 123.4
C36 C34 C33 120.3
O7 C35 H35A 109.5
O7 C35 H35B 109.5
O7 C35 H35C 109.5
H35A C35 H35B 109.5
H35A C35 H35C 109.5
H35B C35 H35C 109.5
C29 C36 C34 121.3
C29 C36 H36 119.4
C34 C36 H36 119.4
C33 C37 H37A 109.5
C33 C37 H37B 109.5
H37A C37 H37B 108.1
C38 C37 C33 110.7
C38 C37 H37A 109.5
C38 C37 H37B 109.5
C39 C38 C37 121.4
C45 C38 C37 120.4
C45 C38 C39 118.1
O8 C39 C38 116.8
O8 C39 C41 122.9
C38 C39 C41 120.2
O8 C40 H40A 109.5
O8 C40 H40B 109.5
O8 C40 H40C 109.5
H40A C40 H40B 109.5
H40A C40 H40C 109.5
H40B C40 H40C 109.5
C39 C41 H41 119.6
C42 C41 C39 120.8
C42 C41 H41 119.6
C41 C42 C46 120.4
C43 C42 C41 118.6
C43 C42 C46 121.0
O9 C43 C42 115.5
O9 C43 C45 124.4
C45 C43 C42 120.0
O9 C44 H44A 109.5
O9 C44 H44B 109.5
O9 C44 H44C 109.5
H44A C44 H44B 109.5
H44A C44 H44C 109.5
H44B C44 H44C 109.5
C38 C45 H45 118.9
C43 C45 C38 122.1
C43 C45 H45 118.9
C8 C46 C42 112.6
C8 C46 H46A 109.1
C8 C46 H46B 109.1
C42 C46 H46A 109.1
C42 C46 H46B 109.1
H46A C46 H46B 107.8
C27 C47 C48 119.4
C27 C47 C49 122.8
C48 C47 C49 117.8
C24 C48 C47 122.4
C24 C48 H48 118.8
C47 C48 H48 118.8
C50 C49 C47 175.9
C49 C50 C51 176.0
C52 C51 C50 118.9
C52 C51 C56 120.7
C56 C51 C50 120.3
C51 C52 C53 119.5
C51 C52 C64 122.1
C53 C52 C64 118.4
C52 C53 C61 116.5
C54 C53 C52 119.5
C54 C53 C61 124.0
C53 C54 H54 119.1
C53 C54 C55 121.9
C55 C54 H54 119.1
C54 C55 C56 120.2
C54 C55 C60 122.3
C60 C55 C56 117.5
C51 C56 C55 118.1
C57 C56 C51 122.6
C57 C56 C55 119.3
C56 C57 H57 119.7
C58 C57 C56 120.6
C58 C57 H57 119.7
C57 C58 H58 119.9
C57 C58 C59 120.3
C59 C58 H58 119.9
C58 C59 H59 119.8
C60 C59 C58 120.4
C60 C59 H59 119.8
C55 C60 H60 119.0
C59 C60 C55 121.9
C59 C60 H60 119.0
C53 C61 H61 119.0
C62 C61 C53 122.0
C62 C61 H61 119.0
C61 C62 H62 119.7
C61 C62 C63 120.6
C63 C62 H62 119.7
C62 C63 H63 119.2
C64 C63 C62 121.6
C64 C63 H63 119.2
C52 C64 H64 119.6
C63 C64 C52 120.7
C63 C64 H64 119.6
C66 C65 C25 173.4
C65 C66 C67 174.2
C66 C67 C72 118.6
C68 C67 C66 120.9
C68 C67 C72 120.5
C67 C68 C69 119.0
C67 C68 C80 122.4
C80 C68 C69 118.6
C70 C69 C68 119.9
C70 C69 C77 121.6
C77 C69 C68 118.5
C69 C70 H70 119.1
C71 C70 C69 121.9
C71 C70 H70 119.1
C70 C71 C72 119.4
C70 C71 C76 122.2
C76 C71 C72 118.4
C67 C72 C71 119.3
C67 C72 C73 122.7
C73 C72 C71 118.0
C72 C73 H73 119.4
C74 C73 C72 121.2
C74 C73 H73 119.4
C73 C74 H74 119.5
C73 C74 C75 121.0
C75 C74 H74 119.5
C74 C75 H75 120.2
C76 C75 C74 119.5
C76 C75 H75 120.2
C71 C76 H76 119.1
C75 C76 C71 121.8
C75 C76 H76 119.1
C69 C77 H77 119.4
C78 C77 C69 121.1
C78 C77 H77 119.4
C77 C78 H78 119.7
C77 C78 C79 120.5
C79 C78 H78 119.7
C78 C79 H79 119.8
C80 C79 C78 120.5
C80 C79 H79 119.8
C68 C80 H80 119.6
C79 C80 C68 120.8
C79 C80 H80 119.6
O2 C81 H81A 109.5
O2 C81 H81B 109.5
O2 C81 H81C 109.5
H81A C81 H81B 109.5
H81A C81 H81C 109.5
H81B C81 H81C 109.5
O10 C82 C83 118.1
O10 C82 C87 117.0
C83 C82 C87 115.8
C82 C83 H83A 111.1
C82 C83 H83B 111.1
C82 C83 C84 103.5
H83A C83 H83B 109.0
C84 C83 H83A 111.1
C84 C83 H83B 111.1
C83 C84 H84A 113.8
C83 C84 H84B 113.8
H84A C84 H84B 111.1
C85 C84 C83 88.9
C85 C84 H84A 113.8
C85 C84 H84B 113.8
C84 C85 H85A 109.3
C84 C85 H85B 109.3
H85A C85 H85B 108.0
C86 C85 C84 111.4
C86 C85 H85A 109.3
C86 C85 H85B 109.3
C85 C86 H86A 109.5
C85 C86 H86B 109.5
C85 C86 H86C 109.5
H86A C86 H86B 109.5
H86A C86 H86C 109.5
H86B C86 H86C 109.5
C82 C87 H87A 109.5
C82 C87 H87B 109.5
C82 C87 H87C 109.5
H87A C87 H87B 109.5
H87A C87 H87C 109.5
H87B C87 H87C 109.5

loop_
_geom_bond_atom_site_label_1
_geom_bond_atom_site_label_2
_geom_bond_distance
O1 C1 1.2472
C1 C2 1.3711
C1 C6 1.4260
C2 H2A 0.9900
C2 H2B 0.9900
C2 C3 1.4740
C3 H3A 0.9900
C3 H3B 0.9900
C3 C4 1.5190
C4 H4A 0.9900
C4 H4B 0.9900
C4 C5 1.4856
C5 H5A 0.9800
C5 H5B 0.9800
C5 H5C 0.9800
C6 H6A 0.9800
C6 H6B 0.9800
C6 H6C 0.9800
O2 C7 1.3761
O2 C81 1.4147
O3 C10 1.3735
O3 C11 1.4159
O4 C16 1.3846
O4 C17 1.4288
O5 C20 1.3894
O5 C21 1.4208
O6 C30 1.3832
O6 C31 1.4045
O7 C34 1.3774
O7 C35 1.4126
O8 C39 1.3842
O8 C40 1.4310
O9 C43 1.3753
O9 C44 1.4208
C7 C8 1.3934
C7 C13 1.3871
C8 C9 1.3945
C8 C46 1.5067
C9 H9 0.9500
C9 C10 1.3850
C10 C12 1.4055
C11 H11A 0.9800
C11 H11B 0.9800
C11 H11C 0.9800
C12 C13 1.3864
C12 C14 1.5139
C13 H13 0.9500
C14 H14A 0.9900
C14 H14B 0.9900
C14 C15 1.5130
C15 C16 1.3885
C15 C22 1.3849
C16 C18 1.3868
C17 H17A 0.9800
C17 H17B 0.9800
C17 H17C 0.9800
C18 H18 0.9500
C18 C19 1.3754
C19 C20 1.3932
C19 C23 1.5055
C20 C22 1.3858
C21 H21A 0.9800
C21 H21B 0.9800
C21 H21C 0.9800
C22 H22 0.9500
C23 H23A 0.9900
C23 H23B 0.9900
C23 C24 1.5166
C24 C25 1.4006
C24 C48 1.3775
C25 C26 1.3993
C25 C65 1.4292
C26 H26 0.9500
C26 C27 1.3767
C27 C28 1.5193
C27 C47 1.4029
C28 H28A 0.9900
C28 H28B 0.9900
C28 C29 1.5135
C29 C30 1.3925
C29 C36 1.3838
C30 C32 1.3881
C31 H31A 0.9800
C31 H31B 0.9800
C31 H31C 0.9800
C32 H32 0.9500
C32 C33 1.3852
C33 C34 1.3936
C33 C37 1.5247
C34 C36 1.3882
C35 H35A 0.9800
C35 H35B 0.9800
C35 H35C 0.9800
C36 H36 0.9500
C37 H37A 0.9900
C37 H37B 0.9900
C37 C38 1.5122
C38 C39 1.3948
C38 C45 1.3865
C39 C41 1.4007
C40 H40A 0.9800
C40 H40B 0.9800
C40 H40C 0.9800
C41 H41 0.9500
C41 C42 1.3971
C42 C43 1.3921
C42 C46 1.5091
C43 C45 1.3856
C44 H44A 0.9800
C44 H44B 0.9800
C44 H44C 0.9800
C45 H45 0.9500
C46 H46A 0.9900
C46 H46B 0.9900
C47 C48 1.4078
C47 C49 1.4290
C48 H48 0.9500
C49 C50 1.2030
C50 C51 1.4249
C51 C52 1.4120
C51 C56 1.4214
C52 C53 1.4249
C52 C64 1.4280
C53 C54 1.3824
C53 C61 1.4729
C54 H54 0.9500
C54 C55 1.3887
C55 C56 1.4328
C55 C60 1.4260
C56 C57 1.4034
C57 H57 0.9500
C57 C58 1.3704
C58 H58 0.9500
C58 C59 1.4107
C59 H59 0.9500
C59 C60 1.3337
C60 H60 0.9500
C61 H61 0.9500
C61 C62 1.3193
C62 H62 0.9500
C62 C63 1.3761
C63 H63 0.9500
C63 C64 1.3589
C64 H64 0.9500
C65 C66 1.2122
C66 C67 1.4189
C67 C68 1.4156
C67 C72 1.4234
C68 C69 1.4250
C68 C80 1.4196
C69 C70 1.3999
C69 C77 1.4231
C70 H70 0.9500
C70 C71 1.3881
C71 C72 1.4320
C71 C76 1.4214
C72 C73 1.4258
C73 H73 0.9500
C73 C74 1.3524
C74 H74 0.9500
C74 C75 1.4165
C75 H75 0.9500
C75 C76 1.3530
C76 H76 0.9500
C77 H77 0.9500
C77 C78 1.3460
C78 H78 0.9500
C78 C79 1.4110
C79 H79 0.9500
C79 C80 1.3581
C80 H80 0.9500
C81 H81A 0.9800
C81 H81B 0.9800
C81 H81C 0.9800
O10 C82 1.1975
C82 C83 1.4151
C82 C87 1.6453
C83 H83A 0.9900
C83 H83B 0.9900
C83 C84 1.7936
C84 H84A 0.9900
C84 H84B 0.9900
C84 C85 1.4608
C85 H85A 0.9900
C85 H85B 0.9900
C85 C86 1.2944
C86 H86A 0.9800
C86 H86B 0.9800
C86 H86C 0.9800
C87 H87A 0.9800
C87 H87B 0.9800
C87 H87C 0.9800

loop_
_smtbx_masks_void_nr
_smtbx_masks_void_average_x
_smtbx_masks_void_average_y
_smtbx_masks_void_average_z
_smtbx_masks_void_volume
_smtbx_masks_void_count_electrons
1 0.000 0.000 0.500 272.7 47.1
2 0.500 0.500 0.000 272.7 47.1
